data_1522494
loop_
_publ_author_name
'Mayer, H.W.'
'Schubert, K.'
'Ellner, M.'

_publ_section_title
;
 Crystal structure of Pd13 Pb9.r
;
_journal_name_full 'Journal of the Less-Common Metals'
_journal_page_first 29
_journal_page_last 38
_journal_volume 71
_journal_year 1980
_chemical_formula_sum 'Pb9 Pd13'
_space_group_IT_number 15
_symmetry_space_group_name_Hall '-C 2yc'
_symmetry_space_group_name_H-M 'C 1 2/c 1'
_cell_angle_alpha 90
_cell_angle_beta 55.88
_cell_angle_gamma 90
_cell_formula_units_Z 4
_cell_length_a 15.6027
_cell_length_b 9.0599
_cell_length_c 13.911
_cell_volume 1627.949
_citation_journal_id_ASTM JCOMAH
_cod_data_source_file Mayer_JCOMAH_1980_1677.cif
_cod_data_source_block Pb9Pd13
_cod_database_code 1522494

loop_
_symmetry_equiv_pos_as_xyz
x,y,z
-x,y,-z+1/2
-x,-y,-z
x,-y,z-1/2
x+1/2,y+1/2,z
-x+1/2,y+1/2,-z+1/2
-x+1/2,-y+1/2,-z
x+1/2,-y+1/2,z-1/2

loop_
_atom_site_label
_atom_site_type_symbol
_atom_site_fract_x
_atom_site_fract_y
_atom_site_fract_z
_atom_site_occupancy
_atom_site_U_iso_or_equiv
Pb5 Pb 0.2614 0.8717 0.1181 1 0.0
Pd4 Pd 0.1355 0.1171 0.1405 1 0.0
Pb1 Pb 0 0.8735 0.25 1 0.0
Pd5 Pd 0.0992 0.8732 0.3701 1 0.0
Pd7 Pd 0.1424 0.6345 0.1243 1 0.0
Pd3 Pd 0.3668 0.1316 0.0009 1 0.0
Pb2 Pb 0.4689 0.6645 0.1139 1 0.0
Pd2 Pd 0.1257 0.1125 0.5064 1 0.0
Pb4 Pb 0.234 0.3768 0.1174 1 0.0
Pd6 Pd 0.2493 0.1239 0.2517 1 0.0
Pb3 Pb 0.4647 0.0805 0.1251 1 0.0
Pd1 Pd 0 0.3751 0.25 1 0.0
